data_2209797
loop_
_publ_author_name
'Deng, Xiao-Tao'
'Wang, Xiao-Yan'
'Wang, Cheng-Gang'

_publ_section_title
;
 Bis(hexaethylpararosanilinium) hexamolybdate
;
_journal_coeditor_code CI2096
_journal_issue 8
_journal_name_full 'Acta Crystallographica Section E'
_journal_page_first m2000
_journal_page_last m2001
_journal_paper_doi 10.1107/S1600536806028911
_journal_volume 62
_journal_year 2006
_chemical_formula_iupac '(C31 H42 N3)2 '[Mo6 O19]''
_chemical_formula_moiety '2C31 H42 N3 +, Mo6 O19 2-'
_chemical_formula_sum 'C62 H84 Mo6 N6 O19'
_chemical_formula_weight 1792.99
_chemical_name_common '[C~31~H~42~N~3~]~2~[Mo~6~O~19~]'
_chemical_name_systematic
;
Bis(hexaethylpararosanilinium) hexamolybdate
;
_space_group_IT_number 2
_symmetry_cell_setting triclinic
_symmetry_space_group_name_Hall '-P 1'
_symmetry_space_group_name_H-M 'P -1'
_atom_sites_solution_hydrogens geom
_atom_sites_solution_primary direct
_atom_sites_solution_secondary difmap
_audit_creation_method SHELXL-97
_cell_angle_alpha 93.366(2)
_cell_angle_beta 109.955(2)
_cell_angle_gamma 98.015(2)
_cell_formula_units_Z 2
_cell_length_a 12.4002(13)
_cell_length_b 17.4038(18)
_cell_length_c 17.7311(18)
_cell_measurement_reflns_used 5346
_cell_measurement_temperature 292(2)
_cell_measurement_theta_max 27.80
_cell_measurement_theta_min 2.30
_cell_volume 3538.4(6)
_computing_cell_refinement 'SAINT (Bruker, 2000)'
_computing_data_collection 'SMART (Bruker, 2000)'
_computing_data_reduction SAINT
_computing_molecular_graphics 'SHELXTL (Bruker, 1997)'
_computing_publication_material SHELXTL
_computing_structure_refinement 'SHELXL97 (Sheldrick, 1997)'
_computing_structure_solution 'SHELXS97 (Sheldrick, 1997)'
_diffrn_ambient_temperature 292(2)
_diffrn_measured_fraction_theta_full 0.988
_diffrn_measured_fraction_theta_max 0.988
_diffrn_measurement_device_type 'Bruker SMART CCD area-detector'
_diffrn_measurement_method '\f and \w'
_diffrn_radiation_monochromator graphite
_diffrn_radiation_source 'fine-focus sealed tube'
_diffrn_radiation_type MoK\a
_diffrn_radiation_wavelength 0.71073
_diffrn_reflns_av_R_equivalents 0.0608
_diffrn_reflns_av_sigmaI/netI 0.0599
_diffrn_reflns_limit_h_max 15
_diffrn_reflns_limit_h_min -15
_diffrn_reflns_limit_k_max 21
_diffrn_reflns_limit_k_min -21
_diffrn_reflns_limit_l_max 20
_diffrn_reflns_limit_l_min -22
_diffrn_reflns_number 32369
_diffrn_reflns_theta_full 26.50
_diffrn_reflns_theta_max 26.50
_diffrn_reflns_theta_min 1.19
_diffrn_standards_number 0
_exptl_absorpt_coefficient_mu 1.102
_exptl_absorpt_correction_T_max 0.7778
_exptl_absorpt_correction_T_min 0.6794
_exptl_absorpt_correction_type multi-scan
_exptl_absorpt_process_details '(SADABS; Bruker, 2000)'
_exptl_crystal_colour yellow
_exptl_crystal_density_diffrn 1.683
_exptl_crystal_density_method 'not measured'
_exptl_crystal_description Block
_exptl_crystal_F_000 1804
_exptl_crystal_size_max 0.38
_exptl_crystal_size_mid 0.24
_exptl_crystal_size_min 0.24
_refine_diff_density_max 0.739
_refine_diff_density_min -0.640
_refine_ls_extinction_method none
_refine_ls_goodness_of_fit_ref 1.085
_refine_ls_hydrogen_treatment constr
_refine_ls_matrix_type full
_refine_ls_number_parameters 838
_refine_ls_number_reflns 14494
_refine_ls_number_restraints 6
_refine_ls_restrained_S_all 1.085
_refine_ls_R_factor_all 0.0565
_refine_ls_R_factor_gt 0.0363
_refine_ls_shift/su_max 0.002
_refine_ls_shift/su_mean 0.000
_refine_ls_structure_factor_coef Fsqd
_refine_ls_weighting_details 'calc w=1/[\s^2^(Fo^2^)+(0.0446P)^2^+0.0065P] where P=(Fo^2^+2Fc^2^)/3'
_refine_ls_weighting_scheme calc
_refine_ls_wR_factor_gt 0.0816
_refine_ls_wR_factor_ref 0.0967
_reflns_number_gt 10125
_reflns_number_total 14494
_reflns_threshold_expression I>2\s(I)
_cod_data_source_file ci2096.cif
_cod_data_source_block I
_cod_depositor_comments
;
The following automatic conversions were performed:
'_symmetry_cell_setting' value 'Triclinic' changed to 'triclinic'
according to '/home/saulius/struct/CIF-dictionaries/cif_core.dic'
dictionary named 'cif_core.dic' version 2.4.1 from 2010-06-29.

Automatic conversion script
Id: cif_fix_enum 1527 2010-12-29 10:47:43Z saulius 

The following automatic conversions were performed:

'_symmetry_cell_setting' value 'Triclinic' changed to 'triclinic'
according to /home/saulius/struct/CIF-dictionaries/cif_core.dic
dictionary named 'cif_core.dic' version 2.4.1 from 2010-06-29.

Automatic conversion script
Id: cif_fix_values 1715 2011-07-08 13:25:40Z adriana 
;
_cod_database_code 2209797
_cod_database_fobs_code 2209797

loop_
_symmetry_equiv_pos_as_xyz
'x, y, z'
'-x, -y, -z'

loop_
_atom_site_type_symbol
_atom_site_label
_atom_site_fract_x
_atom_site_fract_y
_atom_site_fract_z
_atom_site_U_iso_or_equiv
_atom_site_adp_type
_atom_site_calc_flag
_atom_site_refinement_flags
_atom_site_occupancy
Mo Mo1 0.86147(3) 0.639685(18) 0.20919(2) 0.04420(10) Uani d . 1
Mo Mo2 0.58540(3) 0.646643(17) 0.16920(2) 0.04047(9) Uani d . 1
Mo Mo3 0.75248(3) 0.630118(18) 0.35387(2) 0.04197(9) Uani d . 1
Mo Mo4 0.65511(3) 0.793851(18) 0.31063(2) 0.04323(10) Uani d . 1
Mo Mo5 0.93149(3) 0.786814(19) 0.35099(2) 0.04588(10) Uani d . 1
Mo Mo6 0.76411(3) 0.803522(17) 0.16639(2) 0.03697(9) Uani d . 1
O O1 0.75873(18) 0.71727(11) 0.26043(13) 0.0318(5) Uani d . 1
O O2 0.7029(2) 0.59711(13) 0.14644(15) 0.0448(6) Uani d . 1
O O3 0.8418(2) 0.58663(13) 0.29630(16) 0.0491(7) Uani d . 1
O O4 0.6169(2) 0.58886(13) 0.26345(15) 0.0439(6) Uani d . 1
O O5 0.8948(2) 0.70457(14) 0.40833(15) 0.0515(7) Uani d . 1
O O6 0.5360(2) 0.72035(14) 0.22943(15) 0.0450(6) Uani d . 1
O O7 0.6713(2) 0.70894(14) 0.37739(15) 0.0467(6) Uani d . 1
O O8 0.6752(2) 0.84780(13) 0.22426(15) 0.0447(6) Uani d . 1
O O9 0.8126(2) 0.83615(14) 0.37325(15) 0.0519(7) Uani d . 1
O O10 0.9001(2) 0.84554(13) 0.25758(15) 0.0438(6) Uani d . 1
O O11 0.9820(2) 0.71492(14) 0.29168(16) 0.0495(7) Uani d . 1
O O12 0.8445(2) 0.72501(13) 0.14238(15) 0.0421(6) Uani d . 1
O O13 0.6216(2) 0.72888(13) 0.11083(14) 0.0417(6) Uani d . 1
O O14 0.9384(3) 0.58521(16) 0.1731(2) 0.0700(9) Uani d . 1
O O15 0.4594(2) 0.59591(15) 0.10363(17) 0.0599(8) Uani d . 1
O O16 0.7516(2) 0.56926(15) 0.42353(16) 0.0581(8) Uani d . 1
O O17 0.5789(3) 0.84948(16) 0.34607(18) 0.0668(9) Uani d . 1
O O18 1.0558(2) 0.83743(17) 0.41690(18) 0.0703(9) Uani d . 1
O O19 0.7637(2) 0.86492(13) 0.09669(15) 0.0461(6) Uani d . 1
C C1 0.0986(3) 0.0196(2) 0.1241(2) 0.0379(8) Uani d . 1
C C2 0.2164(3) 0.0119(2) 0.1388(2) 0.0441(9) Uani d . 1
H H2 0.2723 0.0566 0.1497 0.053 Uiso calc R 1
C C3 0.2493(3) -0.0593(2) 0.1374(2) 0.0465(10) Uani d . 1
H H3 0.3273 -0.0620 0.1472 0.056 Uiso calc R 1
C C4 0.1675(3) -0.1300(2) 0.1212(2) 0.0416(9) Uani d . 1
C C5 0.0489(3) -0.1220(2) 0.1001(2) 0.0442(9) Uani d . 1
H H5 -0.0083 -0.1664 0.0846 0.053 Uiso calc R 1
C C6 0.0179(3) -0.05024(19) 0.1022(2) 0.0392(9) Uani d . 1
H H6 -0.0607 -0.0473 0.0884 0.047 Uiso calc R 1
C C7 0.3227(3) -0.2090(2) 0.1433(3) 0.0602(12) Uani d . 1
H H7A 0.3350 -0.2595 0.1621 0.072 Uiso calc R 1
H H7B 0.3724 -0.1690 0.1861 0.072 Uiso calc R 1
C C8 0.3572(4) -0.2018(3) 0.0692(3) 0.0873(17) Uani d . 1
H H8A 0.3126 -0.2439 0.0282 0.131 Uiso calc R 1
H H8B 0.4386 -0.2040 0.0836 0.131 Uiso calc R 1
H H8C 0.3422 -0.1529 0.0490 0.131 Uiso calc R 1
C C9 0.1168(4) -0.2726(2) 0.1188(3) 0.0578(11) Uani d . 1
H H9A 0.0573 -0.2595 0.1389 0.069 Uiso calc R 1
H H9B 0.1571 -0.3089 0.1529 0.069 Uiso calc R 1
C C10 0.0570(4) -0.3140(3) 0.0328(3) 0.0863(16) Uani d . 1
H H10A 0.0153 -0.2791 -0.0015 0.130 Uiso calc R 1
H H10B 0.0036 -0.3595 0.0332 0.130 Uiso calc R 1
H H10C 0.1146 -0.3294 0.0129 0.130 Uiso calc R 1
C C11 -0.0423(3) 0.09371(19) 0.1532(2) 0.0360(8) Uani d . 1
C C12 -0.0751(3) 0.0421(2) 0.2019(2) 0.0431(9) Uani d . 1
H H12 -0.0261 0.0075 0.2253 0.052 Uiso calc R 1
C C13 -0.1775(3) 0.0407(2) 0.2165(2) 0.0450(9) Uani d . 1
H H13 -0.1951 0.0059 0.2501 0.054 Uiso calc R 1
C C14 -0.2557(3) 0.0907(2) 0.1816(2) 0.0440(9) Uani d . 1
C C15 -0.2230(3) 0.1430(2) 0.1334(2) 0.0469(10) Uani d . 1
H H15 -0.2722 0.1773 0.1094 0.056 Uiso calc R 1
C C16 -0.1188(3) 0.1448(2) 0.1207(2) 0.0434(9) Uani d . 1
H H16 -0.0990 0.1813 0.0893 0.052 Uiso calc R 1
C C17 -0.3974(4) 0.0291(2) 0.2383(3) 0.0666(13) Uani d . 1
H H17A -0.4819 0.0190 0.2179 0.080 Uiso calc R 1
H H17B -0.3712 -0.0188 0.2272 0.080 Uiso calc R 1
C C18 -0.3566(5) 0.0498(3) 0.3244(4) 0.105(2) Uani d . 1
H H18A -0.2731 0.0570 0.3457 0.158 Uiso calc R 1
H H18B -0.3878 0.0088 0.3489 0.158 Uiso calc R 1
H H18C -0.3817 0.0975 0.3360 0.158 Uiso calc R 1
C C19 -0.4382(4) 0.1404(3) 0.1585(3) 0.0709(13) Uani d . 1
H H19A -0.3944 0.1910 0.1583 0.085 Uiso calc R 1
H H19B -0.4857 0.1475 0.1911 0.085 Uiso calc R 1
C C20 -0.5140(4) 0.1106(4) 0.0761(4) 0.105(2) Uani d . 1
H H20A -0.4678 0.1065 0.0427 0.157 Uiso calc R 1
H H20B -0.5676 0.1456 0.0554 0.157 Uiso calc R 1
H H20C -0.5566 0.0600 0.0757 0.157 Uiso calc R 1
C C21 0.1283(3) 0.1661(2) 0.1299(2) 0.0379(8) Uani d . 1
C C22 0.1280(3) 0.2343(2) 0.1760(2) 0.0422(9) Uani d . 1
H H22 0.0883 0.2304 0.2120 0.051 Uiso calc R 1
C C23 0.1827(3) 0.3052(2) 0.1706(2) 0.0431(9) Uani d . 1
H H23 0.1796 0.3482 0.2031 0.052 Uiso calc R 1
C C24 0.2444(3) 0.3164(2) 0.1171(2) 0.0398(9) Uani d . 1
C C25 0.2483(3) 0.2481(2) 0.0723(2) 0.0426(9) Uani d . 1
H H25 0.2892 0.2519 0.0370 0.051 Uiso calc R 1
C C26 0.1941(3) 0.1770(2) 0.0791(2) 0.0386(9) Uani d . 1
H H26 0.2006 0.1335 0.0490 0.046 Uiso calc R 1
C C27 0.2966(4) 0.4566(2) 0.1592(3) 0.0634(12) Uani d . 1
H H27A 0.3658 0.4940 0.1659 0.076 Uiso calc R 1
H H27B 0.3011 0.4426 0.2122 0.076 Uiso calc R 1
C C28 0.1899(5) 0.4950(3) 0.1242(4) 0.112(2) Uani d . 1
H H28A 0.1813 0.5054 0.0701 0.168 Uiso calc R 1
H H28B 0.1991 0.5432 0.1569 0.168 Uiso calc R 1
H H28C 0.1218 0.4607 0.1237 0.168 Uiso calc R 1
C C29 0.3467(4) 0.4009(2) 0.0473(2) 0.0578(12) Uani d . 1
H H29A 0.3383 0.4527 0.0313 0.069 Uiso calc R 1
H H29B 0.3048 0.3634 0.0002 0.069 Uiso calc R 1
C C30 0.4738(4) 0.3939(3) 0.0762(3) 0.0773(15) Uani d . 1
H H30A 0.5161 0.4318 0.1221 0.116 Uiso calc R 1
H H30B 0.5038 0.4031 0.0336 0.116 Uiso calc R 1
H H30C 0.4826 0.3424 0.0912 0.116 Uiso calc R 1
C C31 0.0636(3) 0.0931(2) 0.1352(2) 0.0370(8) Uani d . 1
C C32 0.5858(3) 0.5980(2) 0.6207(2) 0.0376(8) Uani d . 1
C C33 0.7039(3) 0.6001(2) 0.6290(2) 0.0421(9) Uani d . 1
H H33 0.7527 0.6483 0.6405 0.050 Uiso calc R 1
C C34 0.7490(3) 0.5346(2) 0.6207(2) 0.0442(9) Uani d . 1
H H34 0.8270 0.5393 0.6261 0.053 Uiso calc R 1
C C35 0.6810(3) 0.4602(2) 0.6042(2) 0.0423(9) Uani d . 1
C C36 0.5621(3) 0.4566(2) 0.5952(2) 0.0429(9) Uani d . 1
H H36 0.5140 0.4082 0.5844 0.051 Uiso calc R 1
C C37 0.5172(3) 0.5224(2) 0.6019(2) 0.0406(9) Uani d . 1
H H37 0.4383 0.5177 0.5939 0.049 Uiso calc R 1
C C38 0.8512(4) 0.4014(2) 0.6078(3) 0.0638(13) Uani d . 1
H H38A 0.8735 0.3509 0.6197 0.077 Uiso calc R 1
H H38B 0.8965 0.4388 0.6544 0.077 Uiso calc R 1
C C39 0.8823(4) 0.4246(3) 0.5374(3) 0.0787(15) Uani d . 1
H H39A 0.8371 0.3885 0.4905 0.118 Uiso calc R 1
H H39B 0.9637 0.4241 0.5487 0.118 Uiso calc R 1
H H39C 0.8663 0.4762 0.5275 0.118 Uiso calc R 1
C C40 0.6623(4) 0.3178(2) 0.5848(3) 0.0593(11) Uani d . 1
H H40A 0.6957 0.2832 0.5574 0.071 Uiso calc R 1
H H40B 0.5828 0.3178 0.5496 0.071 Uiso calc R 1
C C41 0.6602(5) 0.2864(3) 0.6598(3) 0.0935(18) Uani d . 1
H H41A 0.7385 0.2859 0.6951 0.140 Uiso calc R 1
H H41B 0.6171 0.2342 0.6471 0.140 Uiso calc R 1
H H41C 0.6238 0.3187 0.6861 0.140 Uiso calc R 1
C C42 0.4405(3) 0.6669(2) 0.6553(2) 0.0391(9) Uani d . 1
C C43 0.4094(3) 0.6110(2) 0.7015(2) 0.0438(9) Uani d . 1
H H43 0.4569 0.5739 0.7192 0.053 Uiso calc R 1
C C44 0.3120(3) 0.6092(2) 0.7214(2) 0.0463(10) Uani d . 1
H H44 0.2949 0.5713 0.7524 0.056 Uiso calc R 1
C C45 0.2369(3) 0.6640(2) 0.6957(2) 0.0418(9) Uani d . 1
C C46 0.2688(3) 0.7211(2) 0.6509(2) 0.0456(10) Uani d . 1
H H46 0.2221 0.7587 0.6336 0.055 Uiso calc R 1
C C47 0.3675(3) 0.7223(2) 0.6324(2) 0.0444(9) Uani d . 1
H H47 0.3868 0.7615 0.6035 0.053 Uiso calc R 1
C C48 0.1024(3) 0.6008(2) 0.7581(3) 0.0599(12) Uani d . 1
H H48A 0.1243 0.5523 0.7433 0.072 Uiso calc R 1
H H48B 0.0183 0.5922 0.7425 0.072 Uiso calc R 1
C C49 0.1561(5) 0.6205(3) 0.8490(3) 0.0848(16) Uani d . 1
H H49A 0.2393 0.6261 0.8655 0.127 Uiso calc R 1
H H49B 0.1277 0.5793 0.8746 0.127 Uiso calc R 1
H H49C 0.1353 0.6685 0.8644 0.127 Uiso calc R 1
C C50 0.0622(4) 0.7194(2) 0.6883(3) 0.0608(12) Uani d . 1
H H50A 0.1101 0.7704 0.6962 0.073 Uiso calc R 1
H H50B 0.0157 0.7213 0.7225 0.073 Uiso calc R 1
C C51 -0.0201(4) 0.7016(3) 0.5985(3) 0.0752(14) Uani d . 1
H H51A 0.0255 0.7021 0.5643 0.113 Uiso calc R 1
H H51B -0.0692 0.7406 0.5855 0.113 Uiso calc R 1
H H51C -0.0675 0.6511 0.5904 0.113 Uiso calc R 1
C C52 0.6007(3) 0.7430(2) 0.6220(2) 0.0395(9) Uani d . 1
C C53 0.6101(3) 0.8119(2) 0.6717(2) 0.0461(10) Uani d . 1
H H53 0.5767 0.8089 0.7113 0.055 Uiso calc R 1
C C54 0.6660(3) 0.8823(2) 0.6642(2) 0.0508(10) Uani d . 1
H H54 0.6706 0.9259 0.6988 0.061 Uiso calc R 1
C C55 0.7176(3) 0.8901(2) 0.6040(2) 0.0472(10) Uani d . 1
C C56 0.7079(3) 0.8207(2) 0.5530(2) 0.0452(9) Uani d . 1
H H56 0.7401 0.8238 0.5127 0.054 Uiso calc R 1
C C57 0.6531(3) 0.7506(2) 0.5618(2) 0.0402(9) Uani d . 1
H H57 0.6496 0.7066 0.5280 0.048 Uiso calc R 1
C C58 0.7938(5) 1.0295(3) 0.6536(3) 0.0891(18) Uani d . 1
H H58A 0.8653 1.0633 0.6581 0.107 Uiso calc R 1
H H58B 0.8017 1.0141 0.7067 0.107 Uiso calc R 1
C C59 0.6962(7) 1.0725(5) 0.6264(5) 0.157(3) Uani d U 1
H H59A 0.6901 1.0895 0.5748 0.236 Uiso calc R 1
H H59B 0.7093 1.1172 0.6649 0.236 Uiso calc R 1
H H59C 0.6252 1.0391 0.6218 0.236 Uiso calc R 1
C C60 0.8347(4) 0.9663(2) 0.5377(3) 0.0640(13) Uani d . 1
H H60A 0.8428 1.0197 0.5246 0.077 Uiso calc R 1
H H60B 0.7878 0.9327 0.4885 0.077 Uiso calc R 1
C C61 0.9544(5) 0.9429(3) 0.5711(3) 0.0913(17) Uani d . 1
H H61A 1.0052 0.9817 0.6138 0.137 Uiso calc R 1
H H61B 0.9859 0.9389 0.5288 0.137 Uiso calc R 1
H H61C 0.9477 0.8934 0.5917 0.137 Uiso calc R 1
C C62 0.5421(3) 0.6680(2) 0.6317(2) 0.0375(8) Uani d . 1
N N1 0.2004(3) -0.20122(18) 0.1268(2) 0.0504(8) Uani d . 1
N N2 -0.3579(3) 0.08890(19) 0.1949(2) 0.0548(9) Uani d . 1
N N3 0.2951(3) 0.38745(17) 0.10914(19) 0.0479(8) Uani d . 1
N N4 0.7277(3) 0.39632(18) 0.5968(2) 0.0524(9) Uani d . 1
N N5 0.1371(3) 0.66119(18) 0.7127(2) 0.0496(8) Uani d . 1
N N6 0.7760(3) 0.95984(18) 0.5974(2) 0.0597(10) Uani d . 1

loop_
_atom_site_aniso_label
_atom_site_aniso_U_11
_atom_site_aniso_U_22
_atom_site_aniso_U_33
_atom_site_aniso_U_12
_atom_site_aniso_U_13
_atom_site_aniso_U_23
Mo1 0.0491(2) 0.03690(18) 0.0574(2) 0.01383(15) 0.02894(18) 0.01167(16)
Mo2 0.03789(19) 0.03657(17) 0.0418(2) -0.00485(14) 0.01209(16) 0.00359(14)
Mo3 0.0474(2) 0.03727(18) 0.0430(2) 0.00333(15) 0.01813(17) 0.01471(15)
Mo4 0.0515(2) 0.03953(18) 0.0459(2) 0.01106(15) 0.02522(18) 0.00456(15)
Mo5 0.0398(2) 0.04165(19) 0.0458(2) -0.00612(15) 0.00679(17) 0.00653(15)
Mo6 0.04232(19) 0.03040(16) 0.0409(2) 0.00299(13) 0.01840(16) 0.01001(14)
O1 0.0328(13) 0.0272(11) 0.0368(14) 0.0031(9) 0.0147(11) 0.0061(10)
O2 0.0541(16) 0.0316(12) 0.0495(17) -0.0003(11) 0.0234(14) -0.0021(11)
O3 0.0554(17) 0.0380(14) 0.0630(19) 0.0152(12) 0.0274(15) 0.0194(13)
O4 0.0445(15) 0.0339(13) 0.0508(17) -0.0047(11) 0.0170(13) 0.0112(12)
O5 0.0516(17) 0.0527(16) 0.0389(16) -0.0045(13) 0.0055(13) 0.0132(12)
O6 0.0363(14) 0.0511(15) 0.0539(17) 0.0102(12) 0.0222(13) 0.0117(13)
O7 0.0589(17) 0.0477(15) 0.0389(16) 0.0060(12) 0.0252(14) 0.0062(12)
O8 0.0542(17) 0.0338(13) 0.0544(17) 0.0125(12) 0.0270(14) 0.0104(12)
O9 0.0623(18) 0.0410(14) 0.0452(17) -0.0025(13) 0.0161(14) -0.0071(12)
O10 0.0442(15) 0.0325(13) 0.0482(17) -0.0063(11) 0.0129(13) 0.0070(11)
O11 0.0345(15) 0.0521(16) 0.0623(19) 0.0089(12) 0.0149(13) 0.0178(14)
O12 0.0443(15) 0.0404(14) 0.0504(17) 0.0075(11) 0.0266(13) 0.0124(12)
O13 0.0390(14) 0.0418(14) 0.0419(16) -0.0006(11) 0.0136(12) 0.0094(12)
O14 0.082(2) 0.0554(17) 0.103(3) 0.0325(16) 0.061(2) 0.0236(17)
O15 0.0530(18) 0.0572(17) 0.0545(19) -0.0185(13) 0.0111(15) 0.0051(14)
O16 0.0663(19) 0.0545(16) 0.0516(19) 0.0011(14) 0.0193(15) 0.0228(14)
O17 0.090(2) 0.0582(18) 0.075(2) 0.0260(16) 0.0528(19) 0.0075(16)
O18 0.0565(19) 0.0667(19) 0.060(2) -0.0190(15) -0.0028(15) 0.0085(15)
O19 0.0531(16) 0.0396(14) 0.0495(17) 0.0039(12) 0.0232(14) 0.0148(12)
C1 0.031(2) 0.040(2) 0.043(2) 0.0028(15) 0.0157(17) 0.0050(17)
C2 0.035(2) 0.044(2) 0.052(3) -0.0013(17) 0.0182(19) 0.0001(18)
C3 0.028(2) 0.055(2) 0.056(3) 0.0071(17) 0.0153(19) 0.003(2)
C4 0.035(2) 0.045(2) 0.045(2) 0.0092(17) 0.0150(18) 0.0051(18)
C5 0.033(2) 0.039(2) 0.062(3) 0.0014(16) 0.0211(19) 0.0041(18)
C6 0.0275(19) 0.042(2) 0.049(2) 0.0049(16) 0.0148(18) 0.0046(17)
C7 0.049(3) 0.065(3) 0.078(3) 0.028(2) 0.028(2) 0.023(2)
C8 0.077(4) 0.118(4) 0.100(4) 0.056(3) 0.050(3) 0.048(4)
C9 0.059(3) 0.049(2) 0.075(3) 0.018(2) 0.030(3) 0.018(2)
C10 0.090(4) 0.071(3) 0.088(4) 0.001(3) 0.024(3) 0.001(3)
C11 0.0326(19) 0.0356(18) 0.039(2) 0.0034(15) 0.0139(17) 0.0005(16)
C12 0.042(2) 0.041(2) 0.053(3) 0.0105(17) 0.023(2) 0.0096(18)
C13 0.045(2) 0.037(2) 0.060(3) 0.0076(17) 0.028(2) 0.0084(18)
C14 0.040(2) 0.040(2) 0.054(3) 0.0031(17) 0.021(2) -0.0003(18)
C15 0.043(2) 0.046(2) 0.055(3) 0.0135(18) 0.019(2) 0.0103(19)
C16 0.044(2) 0.039(2) 0.051(3) 0.0044(17) 0.023(2) 0.0097(18)
C17 0.057(3) 0.059(3) 0.099(4) 0.005(2) 0.049(3) 0.006(3)
C18 0.145(6) 0.075(4) 0.146(6) 0.036(4) 0.103(5) 0.042(4)
C19 0.054(3) 0.094(4) 0.076(4) 0.027(3) 0.030(3) 0.013(3)
C20 0.062(4) 0.148(6) 0.115(5) 0.027(4) 0.041(4) 0.028(4)
C21 0.034(2) 0.040(2) 0.040(2) 0.0024(15) 0.0152(17) 0.0017(16)
C22 0.042(2) 0.042(2) 0.046(2) 0.0001(17) 0.0241(19) -0.0043(17)
C23 0.048(2) 0.038(2) 0.043(2) 0.0021(17) 0.0194(19) -0.0053(17)
C24 0.038(2) 0.041(2) 0.036(2) -0.0026(16) 0.0118(18) 0.0005(17)
C25 0.045(2) 0.045(2) 0.040(2) -0.0024(17) 0.0228(19) 0.0006(17)
C26 0.038(2) 0.039(2) 0.039(2) 0.0042(16) 0.0166(18) -0.0030(16)
C27 0.085(3) 0.043(2) 0.062(3) -0.013(2) 0.037(3) 0.003(2)
C28 0.135(6) 0.079(4) 0.137(6) 0.048(4) 0.055(5) 0.021(4)
C29 0.077(3) 0.053(2) 0.041(3) -0.014(2) 0.027(2) 0.0022(19)
C30 0.069(3) 0.109(4) 0.049(3) -0.018(3) 0.029(3) -0.008(3)
C31 0.035(2) 0.0400(19) 0.035(2) 0.0008(15) 0.0146(17) 0.0000(16)
C32 0.037(2) 0.042(2) 0.037(2) 0.0033(16) 0.0187(18) 0.0032(16)
C33 0.037(2) 0.044(2) 0.045(2) 0.0003(17) 0.0174(19) 0.0023(18)
C34 0.035(2) 0.054(2) 0.047(2) 0.0101(18) 0.0160(19) 0.0082(19)
C35 0.046(2) 0.043(2) 0.038(2) 0.0081(18) 0.0141(19) 0.0071(17)
C36 0.043(2) 0.039(2) 0.045(2) 0.0012(17) 0.0164(19) 0.0026(17)
C37 0.036(2) 0.046(2) 0.043(2) 0.0009(17) 0.0202(18) 0.0057(17)
C38 0.053(3) 0.053(3) 0.076(3) 0.024(2) 0.006(2) 0.007(2)
C39 0.066(3) 0.098(4) 0.082(4) 0.020(3) 0.039(3) -0.003(3)
C40 0.065(3) 0.046(2) 0.062(3) 0.011(2) 0.017(2) 0.002(2)
C41 0.125(5) 0.076(4) 0.102(5) 0.020(3) 0.066(4) 0.028(3)
C42 0.037(2) 0.039(2) 0.045(2) 0.0052(16) 0.0207(18) 0.0046(17)
C43 0.042(2) 0.043(2) 0.056(3) 0.0127(17) 0.026(2) 0.0128(18)
C44 0.046(2) 0.048(2) 0.056(3) 0.0088(18) 0.031(2) 0.0174(19)
C45 0.037(2) 0.045(2) 0.046(2) 0.0032(17) 0.0206(19) -0.0019(18)
C46 0.043(2) 0.038(2) 0.062(3) 0.0136(17) 0.023(2) 0.0069(19)
C47 0.044(2) 0.041(2) 0.053(3) 0.0040(17) 0.024(2) 0.0093(18)
C48 0.048(3) 0.053(2) 0.092(4) 0.002(2) 0.045(3) 0.003(2)
C49 0.122(5) 0.084(4) 0.066(4) 0.012(3) 0.057(3) 0.014(3)
C50 0.056(3) 0.071(3) 0.075(3) 0.027(2) 0.042(3) 0.008(2)
C51 0.054(3) 0.093(4) 0.088(4) 0.020(3) 0.032(3) 0.024(3)
C52 0.037(2) 0.039(2) 0.045(2) 0.0041(16) 0.0197(18) 0.0036(17)
C53 0.044(2) 0.048(2) 0.052(3) -0.0001(18) 0.029(2) -0.0016(19)
C54 0.059(3) 0.038(2) 0.061(3) -0.0033(18) 0.034(2) -0.0084(19)
C55 0.051(2) 0.039(2) 0.052(3) -0.0015(18) 0.024(2) 0.0029(18)
C56 0.049(2) 0.050(2) 0.042(2) 0.0003(18) 0.026(2) 0.0069(18)
C57 0.041(2) 0.041(2) 0.042(2) 0.0035(16) 0.0208(18) 0.0009(17)
C58 0.122(5) 0.046(3) 0.114(5) -0.013(3) 0.074(4) -0.009(3)
C59 0.158(3) 0.156(3) 0.158(3) 0.0276(11) 0.0561(14) 0.0180(11)
C60 0.086(4) 0.047(2) 0.066(3) -0.007(2) 0.042(3) 0.008(2)
C61 0.095(4) 0.095(4) 0.103(5) 0.001(3) 0.062(4) 0.022(3)
C62 0.034(2) 0.043(2) 0.036(2) 0.0009(16) 0.0160(17) 0.0020(16)
N1 0.0372(19) 0.051(2) 0.066(2) 0.0153(15) 0.0181(17) 0.0149(17)
N2 0.041(2) 0.056(2) 0.079(3) 0.0127(16) 0.0326(19) 0.0101(19)
N3 0.061(2) 0.0381(17) 0.042(2) -0.0073(15) 0.0218(17) 0.0001(15)
N4 0.050(2) 0.0477(19) 0.058(2) 0.0167(16) 0.0137(18) 0.0088(17)
N5 0.046(2) 0.056(2) 0.057(2) 0.0140(16) 0.0300(18) 0.0076(17)
N6 0.082(3) 0.0396(18) 0.068(3) -0.0068(17) 0.047(2) 0.0014(17)

loop_
_atom_type_symbol
_atom_type_description
_atom_type_scat_dispersion_real
_atom_type_scat_dispersion_imag
_atom_type_scat_source
C C 0.0033 0.0016 'International Tables Vol C Tables 4.2.6.8 and 6.1.1.4'
H H 0.0000 0.0000 'International Tables Vol C Tables 4.2.6.8 and 6.1.1.4'
N N 0.0061 0.0033 'International Tables Vol C Tables 4.2.6.8 and 6.1.1.4'
O O 0.0106 0.0060 'International Tables Vol C Tables 4.2.6.8 and 6.1.1.4'
Mo Mo -1.6832 0.6857 'International Tables Vol C Tables 4.2.6.8 and 6.1.1.4'

loop_
_geom_angle_atom_site_label_1
_geom_angle_atom_site_label_2
_geom_angle_atom_site_label_3
_geom_angle
O14 Mo1 O2 104.07(13)
O14 Mo1 O3 103.70(12)
O2 Mo1 O3 88.14(11)
O14 Mo1 O12 103.24(12)
O2 Mo1 O12 87.10(10)
O3 Mo1 O12 152.99(10)
O14 Mo1 O11 103.17(13)
O2 Mo1 O11 152.74(10)
O3 Mo1 O11 86.68(11)
O12 Mo1 O11 85.49(10)
O14 Mo1 O1 178.69(12)
O2 Mo1 O1 77.18(9)
O3 Mo1 O1 76.68(9)
O12 Mo1 O1 76.34(8)
O11 Mo1 O1 75.58(9)
O15 Mo2 O13 103.05(12)
O15 Mo2 O6 103.36(12)
O13 Mo2 O6 88.33(10)
O15 Mo2 O2 103.73(12)
O13 Mo2 O2 87.54(10)
O6 Mo2 O2 152.84(10)
O15 Mo2 O4 103.60(11)
O13 Mo2 O4 153.34(10)
O6 Mo2 O4 86.27(10)
O2 Mo2 O4 85.49(10)
O15 Mo2 O1 179.52(12)
O13 Mo2 O1 77.04(9)
O6 Mo2 O1 76.16(9)
O2 Mo2 O1 76.75(9)
O4 Mo2 O1 76.31(8)
O16 Mo3 O4 104.51(12)
O16 Mo3 O7 102.99(12)
O4 Mo3 O7 88.51(11)
O16 Mo3 O3 104.03(12)
O4 Mo3 O3 87.53(11)
O7 Mo3 O3 152.82(10)
O16 Mo3 O5 102.60(12)
O4 Mo3 O5 152.87(10)
O7 Mo3 O5 86.64(11)
O3 Mo3 O5 84.74(11)
O16 Mo3 O1 178.12(11)
O4 Mo3 O1 77.36(8)
O7 Mo3 O1 76.69(9)
O3 Mo3 O1 76.21(8)
O5 Mo3 O1 75.55(9)
O17 Mo4 O9 103.66(14)
O17 Mo4 O8 102.49(12)
O9 Mo4 O8 87.99(11)
O17 Mo4 O6 103.18(13)
O9 Mo4 O6 153.15(10)
O8 Mo4 O6 87.06(10)
O17 Mo4 O7 103.75(12)
O9 Mo4 O7 87.20(11)
O8 Mo4 O7 153.72(10)
O6 Mo4 O7 85.68(11)
O17 Mo4 O1 179.38(12)
O9 Mo4 O1 76.81(9)
O8 Mo4 O1 77.09(8)
O6 Mo4 O1 76.36(9)
O7 Mo4 O1 76.66(9)
O18 Mo5 O11 103.36(14)
O18 Mo5 O5 103.11(12)
O11 Mo5 O5 88.58(11)
O18 Mo5 O9 103.51(14)
O11 Mo5 O9 153.03(11)
O5 Mo5 O9 87.56(11)
O18 Mo5 O10 103.57(12)
O11 Mo5 O10 86.62(11)
O5 Mo5 O10 153.29(10)
O9 Mo5 O10 84.96(11)
O18 Mo5 O1 179.54(13)
O11 Mo5 O1 77.09(9)
O5 Mo5 O1 76.79(9)
O9 Mo5 O1 76.04(9)
O10 Mo5 O1 76.52(8)
O19 Mo6 O12 103.39(11)
O19 Mo6 O10 104.64(11)
O12 Mo6 O10 89.13(11)
O19 Mo6 O8 103.19(11)
O12 Mo6 O8 153.26(9)
O10 Mo6 O8 86.98(11)
O19 Mo6 O13 101.95(11)
O12 Mo6 O13 86.24(10)
O10 Mo6 O13 153.37(10)
O8 Mo6 O13 85.49(10)
O19 Mo6 O1 178.24(10)
O12 Mo6 O1 77.07(8)
O10 Mo6 O1 77.04(8)
O8 Mo6 O1 76.27(8)
O13 Mo6 O1 76.36(9)
Mo5 O1 Mo4 90.29(7)
Mo5 O1 Mo6 90.19(7)
Mo4 O1 Mo6 90.13(7)
Mo5 O1 Mo1 90.19(7)
Mo4 O1 Mo1 179.52(12)
Mo6 O1 Mo1 89.87(7)
Mo5 O1 Mo3 90.20(8)
Mo4 O1 Mo3 90.05(7)
Mo6 O1 Mo3 179.57(11)
Mo1 O1 Mo3 89.95(7)
Mo5 O1 Mo2 179.66(11)
Mo4 O1 Mo2 90.03(7)
Mo6 O1 Mo2 89.94(8)
Mo1 O1 Mo2 89.49(7)
Mo3 O1 Mo2 89.67(7)
Mo1 O2 Mo2 116.57(12)
Mo1 O3 Mo3 117.07(11)
Mo3 O4 Mo2 116.64(11)
Mo5 O5 Mo3 117.47(13)
Mo2 O6 Mo4 117.40(11)
Mo3 O7 Mo4 116.60(12)
Mo4 O8 Mo6 116.47(11)
Mo4 O9 Mo5 116.86(12)
Mo6 O10 Mo5 116.19(11)
Mo5 O11 Mo1 117.07(12)
Mo6 O12 Mo1 116.71(11)
Mo2 O13 Mo6 116.66(12)
C6 C1 C2 115.9(3)
C6 C1 C31 121.1(3)
C2 C1 C31 122.9(3)
C3 C2 C1 121.6(3)
C3 C2 H2 119.2
C1 C2 H2 119.2
C2 C3 C4 121.8(3)
C2 C3 H3 119.1
C4 C3 H3 119.1
N1 C4 C5 121.3(3)
N1 C4 C3 122.5(3)
C5 C4 C3 116.3(3)
C6 C5 C4 120.8(3)
C6 C5 H5 119.6
C4 C5 H5 119.6
C5 C6 C1 123.2(3)
C5 C6 H6 118.4
C1 C6 H6 118.4
N1 C7 C8 112.5(3)
N1 C7 H7A 109.1
C8 C7 H7A 109.1
N1 C7 H7B 109.1
C8 C7 H7B 109.1
H7A C7 H7B 107.8
C7 C8 H8A 109.5
C7 C8 H8B 109.5
H8A C8 H8B 109.5
C7 C8 H8C 109.5
H8A C8 H8C 109.5
H8B C8 H8C 109.5
N1 C9 C10 115.1(4)
N1 C9 H9A 108.5
C10 C9 H9A 108.5
N1 C9 H9B 108.5
C10 C9 H9B 108.5
H9A C9 H9B 107.5
C9 C10 H10A 109.5
C9 C10 H10B 109.5
H10A C10 H10B 109.5
C9 C10 H10C 109.5
H10A C10 H10C 109.5
H10B C10 H10C 109.5
C16 C11 C12 116.0(3)
C16 C11 C31 121.6(3)
C12 C11 C31 122.3(3)
C13 C12 C11 122.3(3)
C13 C12 H12 118.8
C11 C12 H12 118.8
C12 C13 C14 121.3(3)
C12 C13 H13 119.4
C14 C13 H13 119.4
N2 C14 C15 121.7(3)
N2 C14 C13 121.6(3)
C15 C14 C13 116.7(3)
C16 C15 C14 121.3(3)
C16 C15 H15 119.4
C14 C15 H15 119.4
C15 C16 C11 122.3(3)
C15 C16 H16 118.8
C11 C16 H16 118.8
C18 C17 N2 113.9(4)
C18 C17 H17A 108.8
N2 C17 H17A 108.8
C18 C17 H17B 108.8
N2 C17 H17B 108.8
H17A C17 H17B 107.7
C17 C18 H18A 109.5
C17 C18 H18B 109.5
H18A C18 H18B 109.5
C17 C18 H18C 109.5
H18A C18 H18C 109.5
H18B C18 H18C 109.5
N2 C19 C20 112.7(4)
N2 C19 H19A 109.1
C20 C19 H19A 109.1
N2 C19 H19B 109.1
C20 C19 H19B 109.1
H19A C19 H19B 107.8
C19 C20 H20A 109.5
C19 C20 H20B 109.5
H20A C20 H20B 109.5
C19 C20 H20C 109.5
H20A C20 H20C 109.5
H20B C20 H20C 109.5
C22 C21 C26 114.5(3)
C22 C21 C31 120.5(3)
C26 C21 C31 124.9(3)
C23 C22 C21 123.1(3)
C23 C22 H22 118.4
C21 C22 H22 118.4
C22 C23 C24 122.1(3)
C22 C23 H23 119.0
C24 C23 H23 119.0
N3 C24 C25 122.3(3)
N3 C24 C23 122.3(3)
C25 C24 C23 115.4(3)
C26 C25 C24 121.8(3)
C26 C25 H25 119.1
C24 C25 H25 119.1
C25 C26 C21 123.0(3)
C25 C26 H26 118.5
C21 C26 H26 118.5
N3 C27 C28 113.1(4)
N3 C27 H27A 109.0
C28 C27 H27A 109.0
N3 C27 H27B 109.0
C28 C27 H27B 109.0
H27A C27 H27B 107.8
C27 C28 H28A 109.5
C27 C28 H28B 109.5
H28A C28 H28B 109.5
C27 C28 H28C 109.5
H28A C28 H28C 109.5
H28B C28 H28C 109.5
N3 C29 C30 112.5(3)
N3 C29 H29A 109.1
C30 C29 H29A 109.1
N3 C29 H29B 109.1
C30 C29 H29B 109.1
H29A C29 H29B 107.8
C29 C30 H30A 109.5
C29 C30 H30B 109.5
H30A C30 H30B 109.5
C29 C30 H30C 109.5
H30A C30 H30C 109.5
H30B C30 H30C 109.5
C1 C31 C21 123.0(3)
C1 C31 C11 118.6(3)
C21 C31 C11 118.4(3)
C33 C32 C37 115.0(3)
C33 C32 C62 121.2(3)
C37 C32 C62 123.8(3)
C34 C33 C32 122.7(3)
C34 C33 H33 118.7
C32 C33 H33 118.7
C33 C34 C35 121.7(3)
C33 C34 H34 119.2
C35 C34 H34 119.2
N4 C35 C34 120.5(3)
N4 C35 C36 122.8(3)
C34 C35 C36 116.7(3)
C37 C36 C35 121.3(3)
C37 C36 H36 119.3
C35 C36 H36 119.3
C36 C37 C32 122.6(3)
C36 C37 H37 118.7
C32 C37 H37 118.7
N4 C38 C39 114.9(3)
N4 C38 H38A 108.5
C39 C38 H38A 108.5
N4 C38 H38B 108.5
C39 C38 H38B 108.5
H38A C38 H38B 107.5
C38 C39 H39A 109.5
C38 C39 H39B 109.5
H39A C39 H39B 109.5
C38 C39 H39C 109.5
H39A C39 H39C 109.5
H39B C39 H39C 109.5
N4 C40 C41 114.4(4)
N4 C40 H40A 108.7
C41 C40 H40A 108.7
N4 C40 H40B 108.7
C41 C40 H40B 108.7
H40A C40 H40B 107.6
C40 C41 H41A 109.5
C40 C41 H41B 109.5
H41A C41 H41B 109.5
C40 C41 H41C 109.5
H41A C41 H41C 109.5
H41B C41 H41C 109.5
C47 C42 C43 116.1(3)
C47 C42 C62 121.1(3)
C43 C42 C62 122.8(3)
C44 C43 C42 122.4(3)
C44 C43 H43 118.8
C42 C43 H43 118.8
C43 C44 C45 121.0(3)
C43 C44 H44 119.5
C45 C44 H44 119.5
N5 C45 C46 121.4(3)
N5 C45 C44 121.7(3)
C46 C45 C44 117.0(3)
C47 C46 C45 121.0(3)
C47 C46 H46 119.5
C45 C46 H46 119.5
C46 C47 C42 122.6(3)
C46 C47 H47 118.7
C42 C47 H47 118.7
N5 C48 C49 114.1(3)
N5 C48 H48A 108.7
C49 C48 H48A 108.7
N5 C48 H48B 108.7
C49 C48 H48B 108.7
H48A C48 H48B 107.6
C48 C49 H49A 109.5
C48 C49 H49B 109.5
H49A C49 H49B 109.5
C48 C49 H49C 109.5
H49A C49 H49C 109.5
H49B C49 H49C 109.5
N5 C50 C51 112.3(3)
N5 C50 H50A 109.1
C51 C50 H50A 109.1
N5 C50 H50B 109.1
C51 C50 H50B 109.1
H50A C50 H50B 107.9
C50 C51 H51A 109.5
C50 C51 H51B 109.5
H51A C51 H51B 109.5
C50 C51 H51C 109.5
H51A C51 H51C 109.5
H51B C51 H51C 109.5
C53 C52 C57 116.6(3)
C53 C52 C62 122.0(3)
C57 C52 C62 121.4(3)
C54 C53 C52 122.8(3)
C54 C53 H53 118.6
C52 C53 H53 118.6
C53 C54 C55 120.7(3)
C53 C54 H54 119.6
C55 C54 H54 119.6
N6 C55 C54 121.1(3)
N6 C55 C56 122.1(3)
C54 C55 C56 116.8(3)
C57 C56 C55 121.8(3)
C57 C56 H56 119.1
C55 C56 H56 119.1
C56 C57 C52 121.2(3)
C56 C57 H57 119.4
C52 C57 H57 119.4
N6 C58 C59 111.3(5)
N6 C58 H58A 109.4
C59 C58 H58A 109.4
N6 C58 H58B 109.4
C59 C58 H58B 109.4
H58A C58 H58B 108.0
C58 C59 H59A 109.5
C58 C59 H59B 109.5
H59A C59 H59B 109.5
C58 C59 H59C 109.5
H59A C59 H59C 109.5
H59B C59 H59C 109.5
N6 C60 C61 110.5(4)
N6 C60 H60A 109.6
C61 C60 H60A 109.6
N6 C60 H60B 109.6
C61 C60 H60B 109.6
H60A C60 H60B 108.1
C60 C61 H61A 109.5
C60 C61 H61B 109.5
H61A C61 H61B 109.5
C60 C61 H61C 109.5
H61A C61 H61C 109.5
H61B C61 H61C 109.5
C32 C62 C52 120.5(3)
C32 C62 C42 121.5(3)
C52 C62 C42 118.0(3)
C4 N1 C9 121.7(3)
C4 N1 C7 120.6(3)
C9 N1 C7 117.7(3)
C14 N2 C19 121.3(3)
C14 N2 C17 121.5(3)
C19 N2 C17 116.8(3)
C24 N3 C27 121.7(3)
C24 N3 C29 122.8(3)
C27 N3 C29 115.5(3)
C35 N4 C40 122.3(3)
C35 N4 C38 121.8(3)
C40 N4 C38 115.6(3)
C45 N5 C50 121.3(3)
C45 N5 C48 121.6(3)
C50 N5 C48 117.1(3)
C55 N6 C58 122.0(3)
C55 N6 C60 120.6(3)
C58 N6 C60 117.1(3)

loop_
_geom_bond_atom_site_label_1
_geom_bond_atom_site_label_2
_geom_bond_distance
Mo1 O14 1.678(3)
Mo1 O2 1.912(2)
Mo1 O3 1.913(2)
Mo1 O12 1.943(2)
Mo1 O11 1.956(3)
Mo1 O1 2.323(2)
Mo2 O15 1.681(3)
Mo2 O13 1.906(2)
Mo2 O6 1.914(2)
Mo2 O2 1.934(2)
Mo2 O4 1.954(2)
Mo2 O1 2.325(2)
Mo3 O16 1.675(2)
Mo3 O4 1.898(2)
Mo3 O7 1.917(2)
Mo3 O3 1.938(2)
Mo3 O5 1.944(2)
Mo3 O1 2.324(2)
Mo4 O17 1.678(3)
Mo4 O9 1.900(3)
Mo4 O8 1.911(2)
Mo4 O6 1.922(3)
Mo4 O7 1.937(2)
Mo4 O1 2.311(2)
Mo5 O18 1.670(3)
Mo5 O11 1.891(3)
Mo5 O5 1.896(2)
Mo5 O9 1.943(3)
Mo5 O10 1.952(2)
Mo5 O1 2.309(2)
Mo6 O19 1.680(2)
Mo6 O12 1.908(2)
Mo6 O10 1.910(2)
Mo6 O8 1.944(2)
Mo6 O13 1.950(2)
Mo6 O1 2.319(2)
C1 C6 1.404(4)
C1 C2 1.420(5)
C1 C31 1.430(5)
C2 C3 1.359(5)
C2 H2 0.93
C3 C4 1.427(5)
C3 H3 0.93
C4 N1 1.356(4)
C4 C5 1.418(5)
C5 C6 1.359(4)
C5 H5 0.93
C6 H6 0.93
C7 N1 1.471(4)
C7 C8 1.522(6)
C7 H7A 0.97
C7 H7B 0.97
C8 H8A 0.96
C8 H8B 0.96
C8 H8C 0.96
C9 N1 1.470(5)
C9 C10 1.530(6)
C9 H9A 0.97
C9 H9B 0.97
C10 H10A 0.96
C10 H10B 0.96
C10 H10C 0.96
C11 C16 1.394(5)
C11 C12 1.395(5)
C11 C31 1.454(4)
C12 C13 1.376(4)
C12 H12 0.93
C13 C14 1.404(5)
C13 H13 0.93
C14 N2 1.363(4)
C14 C15 1.396(5)
C15 C16 1.382(5)
C15 H15 0.93
C16 H16 0.93
C17 C18 1.440(7)
C17 N2 1.457(5)
C17 H17A 0.97
C17 H17B 0.97
C18 H18A 0.96
C18 H18B 0.96
C18 H18C 0.96
C19 N2 1.445(5)
C19 C20 1.459(6)
C19 H19A 0.97
C19 H19B 0.97
C20 H20A 0.96
C20 H20B 0.96
C20 H20C 0.96
C21 C22 1.402(4)
C21 C26 1.411(4)
C21 C31 1.431(4)
C22 C23 1.348(5)
C22 H22 0.93
C23 C24 1.414(5)
C23 H23 0.93
C24 N3 1.345(4)
C24 C25 1.405(5)
C25 C26 1.357(4)
C25 H25 0.93
C26 H26 0.93
C27 N3 1.447(5)
C27 C28 1.523(7)
C27 H27A 0.97
C27 H27B 0.97
C28 H28A 0.96
C28 H28B 0.96
C28 H28C 0.96
C29 N3 1.461(4)
C29 C30 1.507(6)
C29 H29A 0.97
C29 H29B 0.97
C30 H30A 0.96
C30 H30B 0.96
C30 H30C 0.96
C32 C33 1.416(4)
C32 C37 1.418(5)
C32 C62 1.429(5)
C33 C34 1.360(5)
C33 H33 0.93
C34 C35 1.398(5)
C34 H34 0.93
C35 N4 1.344(4)
C35 C36 1.420(5)
C36 C37 1.357(5)
C36 H36 0.93
C37 H37 0.93
C38 N4 1.465(5)
C38 C39 1.489(6)
C38 H38A 0.97
C38 H38B 0.97
C39 H39A 0.96
C39 H39B 0.96
C39 H39C 0.96
C40 N4 1.452(5)
C40 C41 1.474(6)
C40 H40A 0.97
C40 H40B 0.97
C41 H41A 0.96
C41 H41B 0.96
C41 H41C 0.96
C42 C47 1.397(5)
C42 C43 1.403(5)
C42 C62 1.455(4)
C43 C44 1.367(4)
C43 H43 0.93
C44 C45 1.412(5)
C44 H44 0.93
C45 N5 1.365(4)
C45 C46 1.405(5)
C46 C47 1.370(4)
C46 H46 0.93
C47 H47 0.93
C48 N5 1.466(5)
C48 C49 1.515(6)
C48 H48A 0.97
C48 H48B 0.97
C49 H49A 0.96
C49 H49B 0.96
C49 H49C 0.96
C50 N5 1.455(5)
C50 C51 1.555(6)
C50 H50A 0.97
C50 H50B 0.97
C51 H51A 0.96
C51 H51B 0.96
C51 H51C 0.96
C52 C53 1.413(5)
C52 C57 1.430(4)
C52 C62 1.453(4)
C53 C54 1.358(5)
C53 H53 0.93
C54 C55 1.425(5)
C54 H54 0.93
C55 N6 1.356(4)
C55 C56 1.431(5)
C56 C57 1.356(5)
C56 H56 0.93
C57 H57 0.93
C58 N6 1.465(5)
C58 C59 1.468(8)
C58 H58A 0.97
C58 H58B 0.97
C59 H59A 0.96
C59 H59B 0.96
C59 H59C 0.96
C60 N6 1.476(5)
C60 C61 1.522(6)
C60 H60A 0.97
C60 H60B 0.97
C61 H61A 0.96
C61 H61B 0.96
C61 H61C 0.96

loop_
_geom_hbond_atom_site_label_D
_geom_hbond_atom_site_label_H
_geom_hbond_atom_site_label_A
_geom_hbond_site_symmetry_A
_geom_hbond_distance_DH
_geom_hbond_distance_HA
_geom_hbond_distance_DA
_geom_hbond_angle_DHA
C6 H6 O19 1_445 0.93 2.53 3.256(5) 135
C7 H7A O6 1_545 0.97 2.45 3.035(5) 118
C17 H17B O8 1_445 0.97 2.47 3.418(5) 166
C27 H27A O15 . 0.97 2.50 3.346(5) 146
C37 H37 O16 2_666 0.93 2.53 3.356(5) 149
C38 H38A O11 2_766 0.97 2.42 3.260(5) 145
C58 H58A O18 2_776 0.97 2.53 3.336(6) 141

loop_
_geom_torsion_atom_site_label_1
_geom_torsion_atom_site_label_2
_geom_torsion_atom_site_label_3
_geom_torsion_atom_site_label_4
_geom_torsion
O11 Mo5 O1 Mo4 -178.19(10)
O5 Mo5 O1 Mo4 90.22(10)
O9 Mo5 O1 Mo4 -0.53(9)
O10 Mo5 O1 Mo4 -88.61(9)
O11 Mo5 O1 Mo6 -88.06(9)
O5 Mo5 O1 Mo6 -179.65(10)
O9 Mo5 O1 Mo6 89.60(9)
O10 Mo5 O1 Mo6 1.52(8)
O11 Mo5 O1 Mo1 1.81(8)
O5 Mo5 O1 Mo1 -89.78(10)
O9 Mo5 O1 Mo1 179.47(10)
O10 Mo5 O1 Mo1 91.39(9)
O11 Mo5 O1 Mo3 91.76(9)
O5 Mo5 O1 Mo3 0.17(9)
O9 Mo5 O1 Mo3 -90.58(9)
O10 Mo5 O1 Mo3 -178.66(9)
O9 Mo4 O1 Mo5 0.54(9)
O8 Mo4 O1 Mo5 91.50(9)
O6 Mo4 O1 Mo5 -178.42(10)
O7 Mo4 O1 Mo5 -89.68(9)
O9 Mo4 O1 Mo6 -89.65(9)
O8 Mo4 O1 Mo6 1.31(9)
O6 Mo4 O1 Mo6 91.39(9)
O7 Mo4 O1 Mo6 -179.88(10)
O9 Mo4 O1 Mo3 90.74(10)
O8 Mo4 O1 Mo3 -178.30(10)
O6 Mo4 O1 Mo3 -88.22(9)
O7 Mo4 O1 Mo3 0.52(9)
O9 Mo4 O1 Mo2 -179.58(10)
O8 Mo4 O1 Mo2 -88.62(9)
O6 Mo4 O1 Mo2 1.46(8)
O7 Mo4 O1 Mo2 90.19(9)
O12 Mo6 O1 Mo5 90.56(9)
O10 Mo6 O1 Mo5 -1.55(9)
O8 Mo6 O1 Mo5 -91.58(9)
O13 Mo6 O1 Mo5 179.79(9)
O12 Mo6 O1 Mo4 -179.15(10)
O10 Mo6 O1 Mo4 88.74(9)
O8 Mo6 O1 Mo4 -1.30(9)
O13 Mo6 O1 Mo4 -89.92(9)
O12 Mo6 O1 Mo1 0.37(9)
O10 Mo6 O1 Mo1 -91.74(9)
O8 Mo6 O1 Mo1 178.23(10)
O13 Mo6 O1 Mo1 89.60(9)
O12 Mo6 O1 Mo2 -89.12(9)
O10 Mo6 O1 Mo2 178.77(9)
O8 Mo6 O1 Mo2 88.74(9)
O13 Mo6 O1 Mo2 0.11(8)
O2 Mo1 O1 Mo5 179.34(9)
O3 Mo1 O1 Mo5 88.20(9)
O12 Mo1 O1 Mo5 -90.56(9)
O11 Mo1 O1 Mo5 -1.76(8)
O2 Mo1 O1 Mo6 -90.47(9)
O3 Mo1 O1 Mo6 178.39(10)
O12 Mo1 O1 Mo6 -0.37(9)
O11 Mo1 O1 Mo6 88.43(9)
O2 Mo1 O1 Mo3 89.14(9)
O3 Mo1 O1 Mo3 -2.00(9)
O12 Mo1 O1 Mo3 179.24(10)
O11 Mo1 O1 Mo3 -91.96(9)
O2 Mo1 O1 Mo2 -0.53(8)
O3 Mo1 O1 Mo2 -91.67(10)
O12 Mo1 O1 Mo2 89.57(9)
O11 Mo1 O1 Mo2 178.37(9)
O4 Mo3 O1 Mo5 -178.76(10)
O7 Mo3 O1 Mo5 89.77(9)
O3 Mo3 O1 Mo5 -88.21(10)
O5 Mo3 O1 Mo5 -0.17(9)
O4 Mo3 O1 Mo4 90.95(9)
O7 Mo3 O1 Mo4 -0.52(9)
O3 Mo3 O1 Mo4 -178.50(10)
O5 Mo3 O1 Mo4 -90.46(10)
O4 Mo3 O1 Mo1 -88.57(9)
O7 Mo3 O1 Mo1 179.95(10)
O3 Mo3 O1 Mo1 1.97(9)
O5 Mo3 O1 Mo1 90.02(10)
O4 Mo3 O1 Mo2 0.92(9)
O7 Mo3 O1 Mo2 -90.55(9)
O3 Mo3 O1 Mo2 91.47(9)
O5 Mo3 O1 Mo2 179.51(10)
O13 Mo2 O1 Mo4 90.02(9)
O6 Mo2 O1 Mo4 -1.46(8)
O2 Mo2 O1 Mo4 -179.47(9)
O4 Mo2 O1 Mo4 -90.95(9)
O13 Mo2 O1 Mo6 -0.11(8)
O6 Mo2 O1 Mo6 -91.59(9)
O2 Mo2 O1 Mo6 90.40(9)
O4 Mo2 O1 Mo6 178.93(9)
O13 Mo2 O1 Mo1 -89.98(9)
O6 Mo2 O1 Mo1 178.54(10)
O2 Mo2 O1 Mo1 0.53(8)
O4 Mo2 O1 Mo1 89.06(9)
O13 Mo2 O1 Mo3 -179.93(9)
O6 Mo2 O1 Mo3 88.59(9)
O2 Mo2 O1 Mo3 -89.42(9)
O4 Mo2 O1 Mo3 -0.90(8)
O14 Mo1 O2 Mo2 -178.86(14)
O3 Mo1 O2 Mo2 77.48(13)
O12 Mo1 O2 Mo2 -75.93(13)
O11 Mo1 O2 Mo2 -1.6(3)
O1 Mo1 O2 Mo2 0.72(11)
O15 Mo2 O2 Mo1 179.38(13)
O13 Mo2 O2 Mo1 76.54(14)
O6 Mo2 O2 Mo1 -5.0(3)
O4 Mo2 O2 Mo1 -77.70(13)
O1 Mo2 O2 Mo1 -0.72(11)
O14 Mo1 O3 Mo3 -178.60(15)
O2 Mo1 O3 Mo3 -74.58(14)
O12 Mo1 O3 Mo3 5.3(3)
O11 Mo1 O3 Mo3 78.64(14)
O1 Mo1 O3 Mo3 2.69(12)
O16 Mo3 O3 Mo1 179.23(14)
O4 Mo3 O3 Mo1 74.89(14)
O7 Mo3 O3 Mo1 -7.0(3)
O5 Mo3 O3 Mo1 -79.07(15)
O1 Mo3 O3 Mo1 -2.69(12)
O16 Mo3 O4 Mo2 178.50(14)
O7 Mo3 O4 Mo2 75.46(14)
O3 Mo3 O4 Mo2 -77.64(13)
O5 Mo3 O4 Mo2 -4.2(3)
O1 Mo3 O4 Mo2 -1.22(11)
O15 Mo2 O4 Mo3 -178.28(14)
O13 Mo2 O4 Mo3 3.3(3)
O6 Mo2 O4 Mo3 -75.43(14)
O2 Mo2 O4 Mo3 78.67(14)
O1 Mo2 O4 Mo3 1.23(11)
O18 Mo5 O5 Mo3 179.31(16)
O11 Mo5 O5 Mo3 -77.30(15)
O9 Mo5 O5 Mo3 76.00(15)
O10 Mo5 O5 Mo3 2.3(3)
O1 Mo5 O5 Mo3 -0.23(13)
O16 Mo3 O5 Mo5 -179.45(15)
O4 Mo3 O5 Mo5 3.2(3)
O7 Mo3 O5 Mo5 -76.87(15)
O3 Mo3 O5 Mo5 77.32(15)
O1 Mo3 O5 Mo5 0.23(13)
O15 Mo2 O6 Mo4 -178.11(13)
O13 Mo2 O6 Mo4 -75.08(14)
O2 Mo2 O6 Mo4 6.2(3)
O4 Mo2 O6 Mo4 78.79(13)
O1 Mo2 O6 Mo4 1.98(11)
O17 Mo4 O6 Mo2 177.58(14)
O9 Mo4 O6 Mo2 -4.2(3)
O8 Mo4 O6 Mo2 75.44(13)
O7 Mo4 O6 Mo2 -79.29(14)
O1 Mo4 O6 Mo2 -1.99(11)
O16 Mo3 O7 Mo4 178.79(14)
O4 Mo3 O7 Mo4 -76.66(14)
O3 Mo3 O7 Mo4 5.0(3)
O5 Mo3 O7 Mo4 76.63(14)
O1 Mo3 O7 Mo4 0.70(12)
O17 Mo4 O7 Mo3 178.82(15)
O9 Mo4 O7 Mo3 -77.80(15)
O8 Mo4 O7 Mo3 1.9(3)
O6 Mo4 O7 Mo3 76.29(14)
O1 Mo4 O7 Mo3 -0.70(12)
O17 Mo4 O8 Mo6 178.72(15)
O9 Mo4 O8 Mo6 75.17(14)
O6 Mo4 O8 Mo6 -78.43(14)
O7 Mo4 O8 Mo6 -4.4(3)
O1 Mo4 O8 Mo6 -1.75(11)
O19 Mo6 O8 Mo4 -179.98(13)
O12 Mo6 O8 Mo4 6.4(3)
O10 Mo6 O8 Mo4 -75.64(14)
O13 Mo6 O8 Mo4 78.79(14)
O1 Mo6 O8 Mo4 1.75(11)
O17 Mo4 O9 Mo5 179.70(14)
O8 Mo4 O9 Mo5 -77.93(14)
O6 Mo4 O9 Mo5 1.5(3)
O7 Mo4 O9 Mo5 76.22(14)
O1 Mo4 O9 Mo5 -0.72(12)
O18 Mo5 O9 Mo4 -179.16(14)
O11 Mo5 O9 Mo4 5.8(3)
O5 Mo5 O9 Mo4 -76.26(15)
O10 Mo5 O9 Mo4 78.07(14)
O1 Mo5 O9 Mo4 0.73(12)
O19 Mo6 O10 Mo5 -178.50(12)
O12 Mo6 O10 Mo5 -74.89(13)
O8 Mo6 O10 Mo5 78.64(13)
O13 Mo6 O10 Mo5 4.9(3)
O1 Mo6 O10 Mo5 2.04(11)
O18 Mo5 O10 Mo6 178.41(15)
O11 Mo5 O10 Mo6 75.47(14)
O5 Mo5 O10 Mo6 -4.6(3)
O9 Mo5 O10 Mo6 -78.88(14)
O1 Mo5 O10 Mo6 -2.05(11)
O18 Mo5 O11 Mo1 177.49(14)
O5 Mo5 O11 Mo1 74.36(14)
O9 Mo5 O11 Mo1 -7.4(3)
O10 Mo5 O11 Mo1 -79.35(13)
O1 Mo5 O11 Mo1 -2.41(11)
O14 Mo1 O11 Mo5 -177.98(14)
O2 Mo1 O11 Mo5 4.7(3)
O3 Mo1 O11 Mo5 -74.68(14)
O12 Mo1 O11 Mo5 79.45(13)
O1 Mo1 O11 Mo5 2.41(11)
O19 Mo6 O12 Mo1 -178.75(13)
O10 Mo6 O12 Mo1 76.40(14)
O8 Mo6 O12 Mo1 -5.1(3)
O13 Mo6 O12 Mo1 -77.35(14)
O1 Mo6 O12 Mo1 -0.50(12)
O14 Mo1 O12 Mo6 -178.22(15)
O2 Mo1 O12 Mo6 78.01(14)
O3 Mo1 O12 Mo6 -2.2(3)
O11 Mo1 O12 Mo6 -75.73(14)
O1 Mo1 O12 Mo6 0.50(12)
O15 Mo2 O13 Mo6 179.66(14)
O6 Mo2 O13 Mo6 76.33(14)
O2 Mo2 O13 Mo6 -76.82(14)
O4 Mo2 O13 Mo6 -1.9(3)
O1 Mo2 O13 Mo6 0.15(11)
O19 Mo6 O13 Mo2 -179.65(13)
O12 Mo6 O13 Mo2 77.45(13)
O10 Mo6 O13 Mo2 -3.1(3)
O8 Mo6 O13 Mo2 -77.10(13)
O1 Mo6 O13 Mo2 -0.15(11)
C6 C1 C2 C3 -4.6(6)
C31 C1 C2 C3 171.8(4)
C1 C2 C3 C4 -0.1(6)
C2 C3 C4 N1 -173.9(4)
C2 C3 C4 C5 5.1(6)
N1 C4 C5 C6 173.6(4)
C3 C4 C5 C6 -5.3(6)
C4 C5 C6 C1 0.6(6)
C2 C1 C6 C5 4.4(6)
C31 C1 C6 C5 -172.0(4)
C16 C11 C12 C13 0.8(5)
C31 C11 C12 C13 -177.5(3)
C11 C12 C13 C14 1.1(6)
C12 C13 C14 N2 179.1(4)
C12 C13 C14 C15 -1.6(6)
N2 C14 C15 C16 179.6(4)
C13 C14 C15 C16 0.3(6)
C14 C15 C16 C11 1.6(6)
C12 C11 C16 C15 -2.1(5)
C31 C11 C16 C15 176.2(3)
C26 C21 C22 C23 2.2(6)
C31 C21 C22 C23 -176.7(4)
C21 C22 C23 C24 0.4(6)
C22 C23 C24 N3 177.3(4)
C22 C23 C24 C25 -2.2(6)
N3 C24 C25 C26 -178.1(4)
C23 C24 C25 C26 1.4(6)
C24 C25 C26 C21 1.3(6)
C22 C21 C26 C25 -3.0(5)
C31 C21 C26 C25 175.8(4)
C6 C1 C31 C21 -157.9(4)
C2 C1 C31 C21 26.0(6)
C6 C1 C31 C11 22.5(5)
C2 C1 C31 C11 -153.7(3)
C22 C21 C31 C1 -149.2(4)
C26 C21 C31 C1 32.0(6)
C22 C21 C31 C11 30.5(5)
C26 C21 C31 C11 -148.3(4)
C16 C11 C31 C1 -141.6(4)
C12 C11 C31 C1 36.6(5)
C16 C11 C31 C21 38.7(5)
C12 C11 C31 C21 -143.1(4)
C37 C32 C33 C34 -0.9(5)
C62 C32 C33 C34 178.5(3)
C32 C33 C34 C35 -0.8(6)
C33 C34 C35 N4 -179.6(4)
C33 C34 C35 C36 1.1(6)
N4 C35 C36 C37 -179.0(4)
C34 C35 C36 C37 0.3(5)
C35 C36 C37 C32 -2.0(6)
C33 C32 C37 C36 2.2(5)
C62 C32 C37 C36 -177.1(4)
C47 C42 C43 C44 1.7(6)
C62 C42 C43 C44 -178.1(4)
C42 C43 C44 C45 0.3(6)
C43 C44 C45 N5 177.6(4)
C43 C44 C45 C46 -1.6(6)
N5 C45 C46 C47 -178.3(4)
C44 C45 C46 C47 0.9(6)
C45 C46 C47 C42 1.2(6)
C43 C42 C47 C46 -2.4(6)
C62 C42 C47 C46 177.4(4)
C57 C52 C53 C54 -0.2(6)
C62 C52 C53 C54 179.0(4)
C52 C53 C54 C55 0.7(6)
C53 C54 C55 N6 -178.4(4)
C53 C54 C55 C56 -0.3(6)
N6 C55 C56 C57 177.5(4)
C54 C55 C56 C57 -0.5(6)
C55 C56 C57 C52 1.0(6)
C53 C52 C57 C56 -0.6(5)
C62 C52 C57 C56 -179.9(4)
C33 C32 C62 C52 22.9(5)
C37 C32 C62 C52 -157.8(4)
C33 C32 C62 C42 -155.1(3)
C37 C32 C62 C42 24.2(6)
C53 C52 C62 C32 -142.8(4)
C57 C52 C62 C32 36.5(5)
C53 C52 C62 C42 35.4(5)
C57 C52 C62 C42 -145.4(3)
C47 C42 C62 C32 -151.1(4)
C43 C42 C62 C32 28.7(5)
C47 C42 C62 C52 30.8(5)
C43 C42 C62 C52 -149.4(4)
C5 C4 N1 C9 -5.8(6)
C3 C4 N1 C9 173.1(4)
C5 C4 N1 C7 175.8(4)
C3 C4 N1 C7 -5.3(6)
C10 C9 N1 C4 90.7(5)
C10 C9 N1 C7 -90.8(5)
C8 C7 N1 C4 -76.8(5)
C8 C7 N1 C9 104.7(4)
C15 C14 N2 C19 1.0(6)
C13 C14 N2 C19 -179.7(4)
C15 C14 N2 C17 173.6(4)
C13 C14 N2 C17 -7.1(6)
C20 C19 N2 C14 83.3(5)
C20 C19 N2 C17 -89.7(5)
C18 C17 N2 C14 89.1(5)
C18 C17 N2 C19 -97.9(5)
C25 C24 N3 C27 -176.1(4)
C23 C24 N3 C27 4.4(6)
C25 C24 N3 C29 7.1(6)
C23 C24 N3 C29 -172.4(4)
C28 C27 N3 C24 -88.2(5)
C28 C27 N3 C29 88.8(5)
C30 C29 N3 C24 -90.5(5)
C30 C29 N3 C27 92.5(5)
C34 C35 N4 C40 176.0(4)
C36 C35 N4 C40 -4.7(6)
C34 C35 N4 C38 1.9(6)
C36 C35 N4 C38 -178.9(4)
C41 C40 N4 C35 -83.9(5)
C41 C40 N4 C38 90.6(5)
C39 C38 N4 C35 -79.1(5)
C39 C38 N4 C40 106.4(4)
C46 C45 N5 C50 -2.9(6)
C44 C45 N5 C50 177.9(4)
C46 C45 N5 C48 178.8(4)
C44 C45 N5 C48 -0.4(6)
C51 C50 N5 C45 81.6(5)
C51 C50 N5 C48 -100.1(4)
C49 C48 N5 C45 85.6(5)
C49 C48 N5 C50 -92.7(5)
C54 C55 N6 C58 2.9(7)
C56 C55 N6 C58 -175.1(4)
C54 C55 N6 C60 176.6(4)
C56 C55 N6 C60 -1.4(6)
C59 C58 N6 C55 -88.0(6)
C59 C58 N6 C60 98.1(6)
C61 C60 N6 C55 -83.2(5)
C61 C60 N6 C58 90.9(5)
